data_4328781
loop_
_publ_author_name
'Kirstin Hallier'
'Ma\/lgorzata Ho\/ly\'nska'
'Mathieu Rouzi\`eres'
'Rodolphe Cl\'erac'
'Stefanie Dehnen'

_publ_section_title
;
 Structure and Properties of New Mixed-Valent [MnIII2MnIV3LnIII5O5]
 Complexes (LnIII= TmIII, LuIII, and YbIII)
;
_journal_name_full 'Inorganic Chemistry'
_journal_page_first 3929
_journal_page_last 3931
_journal_paper_doi 10.1021/ic202443u
_journal_volume 51
_journal_year 2012
_chemical_formula_moiety 'C80 H94 Mn5 N9 O32 Tm5, 2(C H4 O), 2(Cl)'
_chemical_formula_sum 'C82 H102 Cl2 Mn5 N9 O34 Tm5'
_chemical_formula_weight 2947.98
_space_group_IT_number 11
_symmetry_cell_setting monoclinic
_symmetry_space_group_name_Hall '-P 2yb'
_symmetry_space_group_name_H-M 'P 1 21/m 1'
_atom_sites_solution_hydrogens geom
_atom_sites_solution_primary direct
_atom_sites_solution_secondary difmap
_audit_creation_method SHELXL-97
_cell_angle_alpha 90.00
_cell_angle_beta 107.77(3)
_cell_angle_gamma 90.00
_cell_formula_units_Z 2
_cell_length_a 13.830(4)
_cell_length_b 23.109(5)
_cell_length_c 17.037(4)
_cell_measurement_reflns_used 13142
_cell_measurement_temperature 100(2)
_cell_measurement_theta_max 26.94
_cell_measurement_theta_min 2.30
_cell_volume 5185(2)
_computing_structure_refinement 'SHELXL-97 (Sheldrick, 1997)'
_computing_structure_solution 'SHELXS-97 (Sheldrick, 1990)'
_diffrn_ambient_temperature 100(2)
_diffrn_measured_fraction_theta_full 1.000
_diffrn_measured_fraction_theta_max 0.989
_diffrn_measurement_device_type IPDS2t
_diffrn_measurement_method /w
_diffrn_radiation_monochromator graphite
_diffrn_radiation_source 'fine-focus sealed tube'
_diffrn_radiation_type MoK\a
_diffrn_radiation_wavelength 0.71073
_diffrn_reflns_av_R_equivalents 0.1264
_diffrn_reflns_av_sigmaI/netI 0.1379
_diffrn_reflns_limit_h_max 17
_diffrn_reflns_limit_h_min -17
_diffrn_reflns_limit_k_max 29
_diffrn_reflns_limit_k_min -28
_diffrn_reflns_limit_l_max 21
_diffrn_reflns_limit_l_min -21
_diffrn_reflns_number 35185
_diffrn_reflns_theta_full 25.00
_diffrn_reflns_theta_max 26.81
_diffrn_reflns_theta_min 1.53
_exptl_absorpt_coefficient_mu 4.947
_exptl_absorpt_correction_T_max 0.875
_exptl_absorpt_correction_T_min 0.622
_exptl_absorpt_correction_type numerical
_exptl_absorpt_process_details 'STOE, X-area ver. 1.54'
_exptl_crystal_colour black
_exptl_crystal_density_diffrn 1.888
_exptl_crystal_description block
_exptl_crystal_F_000 2866
_exptl_crystal_size_max 0.1
_exptl_crystal_size_mid 0.08
_exptl_crystal_size_min 0.03
_refine_diff_density_max 3.08
_refine_diff_density_min -3.61
_refine_diff_density_rms 0.65
_refine_ls_extinction_coef 0.0070(3)
_refine_ls_extinction_expression Fc^*^=kFc[1+0.001xFc^2^\l^3^/sin(2\q)]^-1/4^
_refine_ls_extinction_method SHELXL
_refine_ls_goodness_of_fit_ref 1.049
_refine_ls_hydrogen_treatment constr
_refine_ls_matrix_type full
_refine_ls_number_parameters 573
_refine_ls_number_reflns 11262
_refine_ls_number_restraints 12
_refine_ls_restrained_S_all 1.049
_refine_ls_R_factor_all 0.1544
_refine_ls_R_factor_gt 0.0743
_refine_ls_shift/su_max 0.001
_refine_ls_shift/su_mean 0.000
_refine_ls_structure_factor_coef Fsqd
_refine_ls_weighting_details 'calc w=1/[\s^2^(Fo^2^)+(0.0800P)^2^] where P=(Fo^2^+2Fc^2^)/3'
_refine_ls_weighting_scheme calc
_refine_ls_wR_factor_gt 0.1503
_refine_ls_wR_factor_ref 0.2032
_reflns_number_gt 5533
_reflns_number_total 11262
_reflns_threshold_expression >2sigma(I)
_cod_data_source_file ic202443u_si_002.cif
_cod_data_source_block compound1
_cod_original_sg_symbol_H-M 'P 21/m'
_cod_database_code 4328781

loop_
_symmetry_equiv_pos_as_xyz
'x, y, z'
'-x, y+1/2, -z'
'-x, -y, -z'
'x, -y-1/2, z'

loop_
_atom_site_label
_atom_site_type_symbol
_atom_site_fract_x
_atom_site_fract_y
_atom_site_fract_z
_atom_site_U_iso_or_equiv
_atom_site_adp_type
_atom_site_occupancy
_atom_site_symmetry_multiplicity
_atom_site_calc_flag
_atom_site_refinement_flags
_atom_site_disorder_assembly
_atom_site_disorder_group
Tm1 Tm -0.12460(5) 0.67007(3) 0.30363(4) 0.0537(2) Uani 1 1 d . . .
Tm2 Tm 0.08768(5) 0.66970(3) 0.21401(4) 0.0583(2) Uani 1 1 d . . .
Tm3 Tm -0.14710(7) 0.7500 0.08604(6) 0.0558(3) Uani 1 2 d S . .
Mn1 Mn 0.1099(2) 0.7500 0.4074(2) 0.0532(8) Uani 1 2 d S . .
Mn2 Mn -0.11978(17) 0.60601(11) 0.11965(16) 0.0623(6) Uani 1 1 d . . .
Mn3 Mn 0.09726(18) 0.61577(11) 0.40080(16) 0.0622(6) Uani 1 1 d . . .
Cl1 Cl 0.1420(5) 0.7500 0.9935(5) 0.096(2) Uani 1 2 d S . .
Cl2 Cl 0.6541(5) 0.7500 0.4534(6) 0.103(3) Uani 1 2 d S . .
O11 O -0.2984(10) 0.7500 -0.0013(9) 0.061(4) Uani 1 2 d S . .
O21 O -0.2114(9) 0.7500 0.2472(9) 0.053(3) Uani 1 2 d S . .
N11 N -0.2689(12) 0.7500 0.1610(11) 0.053(4) Uani 1 2 d S . .
C11 C -0.3920(15) 0.7500 -0.0082(14) 0.058(5) Uani 1 2 d S . .
C21 C -0.4619(14) 0.7500 -0.0884(13) 0.058(6) Uani 1 2 d S . .
H21 H -0.4380 0.7500 -0.1351 0.070 Uiso 1 2 calc SR . .
C31 C -0.5634(18) 0.7500 -0.0990(17) 0.078(7) Uani 1 2 d S . .
H31 H -0.6089 0.7500 -0.1535 0.094 Uiso 1 2 calc SR . .
C41 C -0.6026(15) 0.7500 -0.0347(15) 0.062(6) Uani 1 2 d S . .
H41 H -0.6740 0.7500 -0.0446 0.074 Uiso 1 2 calc SR . .
C51 C -0.5395(15) 0.7500 0.0425(15) 0.058(5) Uani 1 2 d S . .
H51 H -0.5664 0.7500 0.0876 0.069 Uiso 1 2 calc SR . .
C61 C -0.4326(14) 0.7500 0.0576(15) 0.058(6) Uani 1 2 d S . .
C71 C -0.3686(14) 0.7500 0.1476(12) 0.047(5) Uani 1 2 d S . .
C81 C -0.4148(16) 0.7500 0.2127(15) 0.065(6) Uani 1 2 d S . .
H81A H -0.3618 0.7500 0.2662 0.097 Uiso 1 2 calc SR . .
H81B H -0.4571 0.7154 0.2082 0.097 Uiso 0.50 1 calc PR . .
H81C H -0.4571 0.7846 0.2082 0.097 Uiso 0.50 1 calc PR . .
O12 O -0.1891(8) 0.6502(5) 0.0281(7) 0.071(3) Uani 1 1 d . . .
O22 O -0.2397(7) 0.6076(5) 0.2274(7) 0.065(3) Uani 1 1 d . . .
N12 N -0.2498(9) 0.6034(6) 0.1481(9) 0.064(3) Uani 1 1 d . . .
C12 C -0.2776(12) 0.6273(9) -0.0251(12) 0.078(5) Uani 1 1 d . . .
C22 C -0.2932(13) 0.6353(9) -0.1094(12) 0.086(6) Uani 1 1 d . . .
H22 H -0.2439 0.6545 -0.1284 0.103 Uiso 1 1 calc R . .
C32 C -0.3831(15) 0.6146(11) -0.1652(13) 0.097(7) Uani 1 1 d . . .
H32 H -0.3963 0.6203 -0.2227 0.117 Uiso 1 1 calc R . .
C42 C -0.4540(16) 0.5850(11) -0.1353(14) 0.098(7) Uani 1 1 d . . .
H42 H -0.5118 0.5677 -0.1734 0.118 Uiso 1 1 calc R . .
C52 C -0.4408(13) 0.5806(9) -0.0510(13) 0.083(6) Uani 1 1 d . . .
H52 H -0.4925 0.5641 -0.0321 0.100 Uiso 1 1 calc R . .
C62 C -0.3508(12) 0.6009(8) 0.0055(12) 0.068(4) Uani 1 1 d . . .
C72 C -0.3394(13) 0.5989(8) 0.0913(12) 0.072(5) Uani 1 1 d . . .
C82 C -0.4310(12) 0.5950(8) 0.1202(12) 0.075(5) Uani 1 1 d . . .
H82A H -0.4096 0.5922 0.1804 0.112 Uiso 1 1 calc R . .
H82B H -0.4704 0.5605 0.0964 0.112 Uiso 1 1 calc R . .
H82C H -0.4730 0.6296 0.1026 0.112 Uiso 1 1 calc R . .
O13 O -0.1500(8) 0.5370(6) 0.0615(8) 0.079(3) Uani 1 1 d . . .
O23 O 0.0334(8) 0.5852(5) 0.2719(7) 0.069(3) Uani 1 1 d . . .
N13 N -0.0491(10) 0.5576(6) 0.2188(9) 0.065(3) Uani 1 1 d . . .
C13 C -0.1850(15) 0.4905(10) 0.0901(17) 0.097(3) Uani 1 1 d . . .
C23 C -0.2584(14) 0.4569(9) 0.0332(17) 0.097(3) Uani 1 1 d . . .
H23 H -0.2817 0.4687 -0.0228 0.117 Uiso 1 1 calc R . .
C33 C -0.2975(15) 0.4069(9) 0.0566(16) 0.097(3) Uani 1 1 d . . .
H33 H -0.3451 0.3839 0.0169 0.117 Uiso 1 1 calc R . .
C43 C -0.2672(14) 0.3915(10) 0.1367(16) 0.097(3) Uani 1 1 d . . .
H43 H -0.2961 0.3578 0.1525 0.117 Uiso 1 1 calc R . .
C53 C -0.1935(14) 0.4233(9) 0.1992(16) 0.097(3) Uani 1 1 d . . .
H53 H -0.1737 0.4121 0.2556 0.117 Uiso 1 1 calc R . .
C63 C -0.1505(14) 0.4740(10) 0.1706(16) 0.097(3) Uani 1 1 d . . .
C73 C -0.0663(13) 0.5030(9) 0.2360(13) 0.077(5) Uani 1 1 d . . .
C83 C -0.0026(15) 0.4763(9) 0.3150(13) 0.085(5) Uani 1 1 d . . .
H83A H 0.0471 0.5046 0.3461 0.127 Uiso 1 1 calc R . .
H83B H 0.0330 0.4424 0.3027 0.127 Uiso 1 1 calc R . .
H83C H -0.0463 0.4643 0.3478 0.127 Uiso 1 1 calc R . .
O14 O 0.1382(8) 0.5548(5) 0.4742(7) 0.072(3) Uani 1 1 d . . .
O24 O 0.2259(8) 0.6261(5) 0.3013(7) 0.070(3) Uani 1 1 d . . .
N14 N 0.2253(10) 0.6081(7) 0.3765(10) 0.074(4) Uani 1 1 d . . .
C14 C 0.2318(13) 0.5516(8) 0.5265(12) 0.071(5) Uani 1 1 d . . .
C24 C 0.2408(15) 0.5305(8) 0.6062(13) 0.080(5) Uani 1 1 d . . .
H24 H 0.1826 0.5182 0.6200 0.096 Uiso 1 1 calc R . .
C34 C 0.3371(17) 0.5281(9) 0.6644(14) 0.093(6) Uani 1 1 d . . .
H34 H 0.3437 0.5183 0.7199 0.111 Uiso 1 1 calc R . .
C44 C 0.4204(16) 0.5395(9) 0.6423(14) 0.090(6) Uani 1 1 d . . .
H44 H 0.4856 0.5344 0.6813 0.108 Uiso 1 1 calc R . .
C54 C 0.4133(14) 0.5581(10) 0.5654(15) 0.095(6) Uani 1 1 d . . .
H54 H 0.4736 0.5666 0.5520 0.114 Uiso 1 1 calc R . .
C64 C 0.3185(12) 0.5650(8) 0.5047(11) 0.071(5) Uani 1 1 d . . .
C74 C 0.3113(13) 0.5869(10) 0.4251(14) 0.089(6) Uani 1 1 d . . .
C84 C 0.4043(16) 0.5852(12) 0.3932(14) 0.107(8) Uani 1 1 d . . .
H84A H 0.3861 0.6018 0.3377 0.161 Uiso 1 1 calc R . .
H84B H 0.4262 0.5450 0.3915 0.161 Uiso 1 1 calc R . .
H84C H 0.4597 0.6077 0.4302 0.161 Uiso 1 1 calc R . .
O1 O 0.1723(7) 0.6905(5) 0.4839(7) 0.062(3) Uani 1 1 d . . .
O25 O -0.0986(9) 0.7500 0.3928(8) 0.051(3) Uani 1 2 d S . 1
N15 N -0.0064(11) 0.7500 0.4548(10) 0.051(4) Uani 1 2 d SD . 1
C15 C 0.1781(13) 0.7053(7) 0.5643(8) 0.062(3) Uani 0.50 1 d PGD . 1
C25 C 0.2653(12) 0.6850(9) 0.6227(11) 0.0624(10) Uani 0.50 1 d PGD . 1
H25 H 0.3171 0.6669 0.6055 0.075 Uiso 0.50 1 calc PR . 1
C35 C 0.2766(10) 0.6912(7) 0.7062(10) 0.0624(10) Uani 0.50 1 d PGD . 1
H35 H 0.3362 0.6773 0.7461 0.075 Uiso 0.50 1 calc PR . 1
C45 C 0.2008(13) 0.7177(8) 0.7313(8) 0.0624(10) Uani 0.50 1 d PGD . 1
H45 H 0.2086 0.7219 0.7883 0.075 Uiso 0.50 1 calc PR . 1
C55 C 0.1136(11) 0.7380(8) 0.6729(10) 0.0624(10) Uani 0.50 1 d PGD . 1
H55 H 0.0618 0.7561 0.6901 0.075 Uiso 0.50 1 calc PR . 1
C65 C 0.1022(10) 0.7318(5) 0.5894(9) 0.0624(10) Uani 0.50 1 d PGD . 1
C75 C 0.0028(15) 0.7500 0.5314(14) 0.0624(10) Uani 1 2 d SD . 1
C85 C -0.0965(15) 0.7500 0.5535(14) 0.0624(10) Uani 1 2 d SD . 1
H85A H -0.1436 0.7780 0.5187 0.094 Uiso 0.50 1 calc PR . 1
H85B H -0.0825 0.7607 0.6115 0.094 Uiso 0.50 1 calc PR . 1
H85C H -0.1268 0.7113 0.5443 0.094 Uiso 0.50 1 calc PR . 1
O26 O 0.1893(10) 0.7500 0.2761(9) 0.059(4) Uani 1 2 d S . 2
N16 N 0.2189(11) 0.7500 0.3630(13) 0.064(5) Uani 1 2 d SD . 2
C16 C 0.2768(9) 0.7016(9) 0.5250(12) 0.081(4) Uani 0.50 1 d PGD . 2
C26 C 0.3095(12) 0.6792(11) 0.6045(13) 0.081(4) Uani 0.50 1 d PGD . 2
H26 H 0.2621 0.6616 0.6274 0.098 Uiso 0.50 1 calc PR . 2
C36 C 0.4114(14) 0.6826(10) 0.6504(10) 0.081(4) Uani 0.50 1 d PGD . 2
H36 H 0.4337 0.6673 0.7047 0.098 Uiso 0.50 1 calc PR . 2
C46 C 0.4807(10) 0.7083(11) 0.6169(11) 0.081(4) Uani 0.50 1 d PGD . 2
H46 H 0.5503 0.7106 0.6483 0.098 Uiso 0.50 1 calc PR . 2
C56 C 0.4480(11) 0.7307(10) 0.5374(12) 0.081(4) Uani 0.50 1 d PGD . 2
H56 H 0.4953 0.7483 0.5145 0.098 Uiso 1 2 calc SR . 2
C66 C 0.3461(12) 0.7274(6) 0.4914(9) 0.081(4) Uani 0.50 1 d PGD . 2
C76 C 0.3154(16) 0.7500 0.3978(16) 0.081(4) Uani 1 2 d SD . 2
C86 C 0.3881(16) 0.7500 0.3522(16) 0.081(4) Uani 1 2 d SD . 2
H86A H 0.3579 0.7685 0.2985 0.122 Uiso 0.50 1 calc PR . 2
H86B H 0.4067 0.7101 0.3439 0.122 Uiso 0.50 1 calc PR . 2
H86C H 0.4489 0.7714 0.3832 0.122 Uiso 0.50 1 calc PR . 2
O2 O 0.0356(9) 0.7500 0.1303(9) 0.058(4) Uani 1 2 d S . .
O3 O -0.0888(6) 0.6745(4) 0.1823(7) 0.055(2) Uani 1 1 d . . .
O4 O 0.0526(7) 0.6883(4) 0.3366(6) 0.053(2) Uani 1 1 d . . .
O5 O -0.0968(11) 0.7500 -0.0373(10) 0.078(5) Uani 1 2 d S . .
O6 O 0.2080(8) 0.6689(6) 0.1398(8) 0.089(4) Uani 1 1 d . . .
H6 H 0.1810 0.6858 0.0867 0.107 Uiso 1 1 calc R . .
C6 C 0.3081(13) 0.6503(10) 0.1534(13) 0.091(6) Uani 1 1 d . . .
H6A H 0.3549 0.6818 0.1780 0.136 Uiso 1 1 calc R . .
H6B H 0.3176 0.6390 0.1009 0.136 Uiso 1 1 calc R . .
H6C H 0.3217 0.6171 0.1909 0.136 Uiso 1 1 calc R . .
O7 O 0.0105(8) 0.6148(5) 0.1013(7) 0.067(3) Uani 1 1 d . . .
C7 C 0.0245(18) 0.5973(12) 0.0238(13) 0.109(8) Uani 1 1 d . . .
H7A H 0.0091 0.5559 0.0148 0.164 Uiso 1 1 calc R . .
H7B H 0.0950 0.6043 0.0256 0.164 Uiso 1 1 calc R . .
H7C H -0.0212 0.6196 -0.0212 0.164 Uiso 1 1 calc R . .
O8 O -0.2504(7) 0.6610(5) 0.3719(7) 0.062(3) Uani 1 1 d . . .
H8 H -0.2495 0.6913 0.4099 0.075 Uiso 1 1 calc R . .
C8 C -0.3264(17) 0.6186(10) 0.3663(14) 0.105(7) Uani 1 1 d . . .
H8A H -0.3887 0.6376 0.3690 0.157 Uiso 1 1 calc R . .
H8B H -0.3029 0.5912 0.4121 0.157 Uiso 1 1 calc R . .
H8C H -0.3401 0.5978 0.3139 0.157 Uiso 1 1 calc R . .
O9 O -0.0374(7) 0.6155(4) 0.4128(7) 0.059(3) Uani 1 1 d . . .
C9 C -0.0566(15) 0.5921(9) 0.4837(14) 0.091(6) Uani 1 1 d . . .
H9A H -0.0462 0.5502 0.4851 0.136 Uiso 1 1 calc R . .
H9B H -0.1268 0.6006 0.4816 0.136 Uiso 1 1 calc R . .
H9C H -0.0100 0.6096 0.5334 0.136 Uiso 1 1 calc R . .
C1M C 0.772(4) 0.574(2) 0.717(3) 0.108(15) Uiso 0.50(2) 1 d P A 1
H1M1 H 0.8463 0.5758 0.7307 0.163 Uiso 0.50(2) 1 calc PR A 1
H1M2 H 0.7511 0.5343 0.7225 0.163 Uiso 0.50(2) 1 calc PR A 1
H1M3 H 0.7497 0.5995 0.7539 0.163 Uiso 0.50(2) 1 calc PR A 1
O1M O 0.718(4) 0.597(2) 0.617(3) 0.20(2) Uiso 0.50(2) 1 d P A 1
H1M H 0.7038 0.5664 0.5884 0.294 Uiso 0.50(2) 1 d PR A 1
C2M C 0.771(2) 0.5001(13) 0.7629(19) 0.056(8) Uiso 0.50(2) 1 d P A 2
H2M1 H 0.7840 0.5294 0.7256 0.085 Uiso 0.50(2) 1 calc PR A 2
H2M2 H 0.7004 0.5031 0.7631 0.085 Uiso 0.50(2) 1 calc PR A 2
H2M3 H 0.7831 0.4615 0.7441 0.085 Uiso 0.50(2) 1 calc PR A 2
O2M O 0.836(2) 0.5093(13) 0.8423(19) 0.103(10) Uiso 0.50(2) 1 d P A 2
H2M H 0.8763 0.5364 0.8419 0.155 Uiso 0.50(2) 1 d PR A 2

loop_
_atom_site_aniso_label
_atom_site_aniso_U_11
_atom_site_aniso_U_22
_atom_site_aniso_U_33
_atom_site_aniso_U_23
_atom_site_aniso_U_13
_atom_site_aniso_U_12
Tm1 0.0466(4) 0.0567(4) 0.0541(4) -0.0001(3) 0.0096(3) -0.0009(3)
Tm2 0.0453(4) 0.0725(5) 0.0544(5) -0.0044(4) 0.0110(3) 0.0040(3)
Tm3 0.0418(5) 0.0715(7) 0.0518(6) 0.000 0.0111(4) 0.000
Mn1 0.0505(16) 0.0570(19) 0.0459(19) 0.000 0.0059(14) 0.000
Mn2 0.0509(12) 0.0666(15) 0.0630(16) -0.0094(13) 0.0077(11) 0.0033(11)
Mn3 0.0592(13) 0.0572(14) 0.0615(16) 0.0001(12) 0.0058(11) 0.0054(11)
Cl1 0.077(4) 0.143(7) 0.069(5) 0.000 0.025(3) 0.000
Cl2 0.054(3) 0.136(7) 0.116(6) 0.000 0.020(4) 0.000
O11 0.041(7) 0.084(11) 0.056(9) 0.000 0.014(6) 0.000
O21 0.038(6) 0.064(9) 0.055(9) 0.000 0.010(6) 0.000
N11 0.055(9) 0.058(11) 0.054(11) 0.000 0.027(9) 0.000
C11 0.044(10) 0.068(14) 0.060(15) 0.000 0.012(10) 0.000
C21 0.041(10) 0.088(16) 0.044(13) 0.000 0.010(9) 0.000
C31 0.061(14) 0.10(2) 0.069(18) 0.000 0.011(13) 0.000
C41 0.041(10) 0.062(14) 0.071(16) 0.000 0.001(10) 0.000
C51 0.056(12) 0.053(13) 0.062(15) 0.000 0.015(11) 0.000
C61 0.043(10) 0.042(11) 0.082(17) 0.000 0.011(10) 0.000
C71 0.047(10) 0.067(13) 0.036(11) 0.000 0.024(9) 0.000
C81 0.049(11) 0.059(14) 0.075(17) 0.000 0.004(11) 0.000
O12 0.054(6) 0.083(8) 0.063(8) -0.010(6) 0.000(5) 0.005(5)
O22 0.058(6) 0.071(7) 0.063(8) -0.007(6) 0.016(5) -0.007(5)
N12 0.053(7) 0.072(9) 0.063(9) 0.002(7) 0.014(7) 0.006(6)
C12 0.048(8) 0.096(14) 0.072(13) -0.034(11) -0.007(8) 0.012(9)
C22 0.066(10) 0.110(16) 0.068(13) -0.025(12) 0.002(9) -0.002(10)
C32 0.076(12) 0.135(19) 0.064(13) -0.025(13) -0.004(10) 0.017(13)
C42 0.077(13) 0.120(18) 0.082(16) -0.029(14) 0.001(11) 0.008(12)
C52 0.063(10) 0.093(14) 0.078(14) -0.025(11) -0.002(9) 0.003(9)
C62 0.053(9) 0.071(11) 0.072(12) -0.013(9) 0.007(8) 0.004(8)
C72 0.063(10) 0.066(11) 0.079(14) -0.016(10) 0.008(9) 0.006(8)
C82 0.056(9) 0.078(12) 0.088(14) -0.006(10) 0.019(9) -0.009(8)
O13 0.065(6) 0.091(9) 0.073(8) -0.014(7) 0.007(6) 0.006(6)
O23 0.066(6) 0.066(7) 0.065(7) -0.010(6) 0.004(5) -0.013(5)
N13 0.061(7) 0.061(9) 0.070(9) -0.007(7) 0.014(7) 0.005(6)
C13 0.070(5) 0.085(6) 0.125(8) -0.026(6) 0.013(5) -0.001(4)
C23 0.070(5) 0.085(6) 0.125(8) -0.026(6) 0.013(5) -0.001(4)
C33 0.070(5) 0.085(6) 0.125(8) -0.026(6) 0.013(5) -0.001(4)
C43 0.070(5) 0.085(6) 0.125(8) -0.026(6) 0.013(5) -0.001(4)
C53 0.070(5) 0.085(6) 0.125(8) -0.026(6) 0.013(5) -0.001(4)
C63 0.070(5) 0.085(6) 0.125(8) -0.026(6) 0.013(5) -0.001(4)
C73 0.070(10) 0.076(13) 0.082(14) -0.014(11) 0.018(10) -0.003(9)
C83 0.093(13) 0.072(12) 0.083(15) -0.005(11) 0.018(11) 0.000(10)
O14 0.062(6) 0.069(7) 0.072(8) -0.001(6) 0.000(6) 0.003(5)
O24 0.057(6) 0.092(9) 0.054(7) 0.012(6) 0.007(5) 0.014(6)
N14 0.065(8) 0.085(10) 0.065(10) 0.000(8) 0.008(7) 0.025(8)
C14 0.069(10) 0.065(11) 0.064(12) 0.002(9) -0.003(9) 0.010(8)
C24 0.087(12) 0.063(11) 0.073(13) -0.002(10) 0.000(10) -0.004(9)
C34 0.103(15) 0.070(13) 0.080(15) 0.009(11) -0.010(12) 0.016(11)
C44 0.077(12) 0.098(15) 0.081(15) 0.021(12) 0.004(11) 0.019(11)
C54 0.072(12) 0.111(17) 0.094(17) 0.019(14) 0.011(11) 0.032(11)
C64 0.057(9) 0.085(12) 0.062(12) -0.001(10) 0.004(8) 0.020(8)
C74 0.057(10) 0.119(17) 0.088(15) 0.002(13) 0.018(10) 0.019(10)
C84 0.087(13) 0.15(2) 0.084(16) 0.005(15) 0.018(12) 0.039(14)
O1 0.060(5) 0.067(6) 0.051(6) 0.007(5) 0.004(5) -0.004(5)
O25 0.040(6) 0.063(9) 0.050(8) 0.000 0.014(6) 0.000
N15 0.038(8) 0.068(11) 0.047(10) 0.000 0.014(7) 0.000
C15 0.060(5) 0.067(6) 0.051(6) 0.007(5) 0.004(5) -0.004(5)
C25 0.0601(15) 0.0671(14) 0.0510(15) 0.0071(14) 0.0036(10) -0.0035(9)
C35 0.0601(15) 0.0671(14) 0.0510(15) 0.0071(14) 0.0036(10) -0.0035(9)
C45 0.0601(15) 0.0671(14) 0.0510(15) 0.0071(14) 0.0036(10) -0.0035(9)
C55 0.0601(15) 0.0671(14) 0.0510(15) 0.0071(14) 0.0036(10) -0.0035(9)
C65 0.0601(15) 0.0671(14) 0.0510(15) 0.0071(14) 0.0036(10) -0.0035(9)
C75 0.0601(15) 0.0671(14) 0.0510(15) 0.0071(14) 0.0036(10) -0.0035(9)
C85 0.0601(15) 0.0671(14) 0.0510(15) 0.0071(14) 0.0036(10) -0.0035(9)
O26 0.050(7) 0.074(10) 0.049(9) 0.000 0.010(7) 0.000
N16 0.031(8) 0.082(13) 0.074(14) 0.000 0.008(8) 0.000
C16 0.042(5) 0.134(11) 0.065(7) -0.005(9) 0.011(5) 0.007(7)
C26 0.042(5) 0.134(11) 0.065(7) -0.005(9) 0.011(5) 0.007(7)
C36 0.042(5) 0.134(11) 0.065(7) -0.005(9) 0.011(5) 0.007(7)
C46 0.042(5) 0.134(11) 0.065(7) -0.005(9) 0.011(5) 0.007(7)
C56 0.042(5) 0.134(11) 0.065(7) -0.005(9) 0.011(5) 0.007(7)
C66 0.042(5) 0.134(11) 0.065(7) -0.005(9) 0.011(5) 0.007(7)
C76 0.042(5) 0.134(11) 0.065(7) -0.005(9) 0.011(5) 0.007(7)
C86 0.042(5) 0.134(11) 0.065(7) -0.005(9) 0.011(5) 0.007(7)
O2 0.044(7) 0.067(9) 0.066(10) 0.000 0.018(7) 0.000
O3 0.041(5) 0.056(6) 0.066(7) -0.013(5) 0.015(4) -0.003(4)
O4 0.045(5) 0.055(6) 0.056(6) 0.005(5) 0.010(4) 0.002(4)
O5 0.059(9) 0.113(14) 0.057(10) 0.000 0.013(8) 0.000
O6 0.049(6) 0.138(12) 0.075(9) -0.007(8) 0.011(6) 0.016(7)
C6 0.061(10) 0.130(18) 0.090(15) 0.000(13) 0.036(10) 0.016(11)
O7 0.062(6) 0.081(8) 0.057(7) -0.009(6) 0.017(5) 0.010(6)
C7 0.108(16) 0.15(2) 0.070(14) -0.028(15) 0.031(12) -0.013(15)
O8 0.050(5) 0.073(7) 0.062(7) -0.004(6) 0.015(5) -0.009(5)
C8 0.110(16) 0.113(17) 0.091(16) 0.024(14) 0.029(13) -0.040(14)
O9 0.063(6) 0.052(6) 0.059(7) 0.006(5) 0.013(5) 0.003(5)
C9 0.077(12) 0.092(14) 0.098(16) 0.006(13) 0.020(11) -0.006(10)

loop_
_atom_type_symbol
_atom_type_description
_atom_type_scat_dispersion_real
_atom_type_scat_dispersion_imag
_atom_type_scat_source
C C 0.0033 0.0016 'International Tables Vol C Tables 4.2.6.8 and 6.1.1.4'
H H 0.0000 0.0000 'International Tables Vol C Tables 4.2.6.8 and 6.1.1.4'
N N 0.0061 0.0033 'International Tables Vol C Tables 4.2.6.8 and 6.1.1.4'
O O 0.0106 0.0060 'International Tables Vol C Tables 4.2.6.8 and 6.1.1.4'
Mn Mn 0.3368 0.7283 'International Tables Vol C Tables 4.2.6.8 and 6.1.1.4'
Tm Tm -0.3139 5.2483 'International Tables Vol C Tables 4.2.6.8 and 6.1.1.4'
Cl Cl 0.1484 0.1585 'International Tables Vol C Tables 4.2.6.8 and 6.1.1.4'

loop_
_geom_angle_atom_site_label_1
_geom_angle_atom_site_label_2
_geom_angle_atom_site_label_3
_geom_angle
_geom_angle_site_symmetry_1
_geom_angle_site_symmetry_3
O22 Tm1 O21 95.1(4) . .
O22 Tm1 O9 102.9(4) . .
O21 Tm1 O9 152.5(4) . .
O22 Tm1 O3 79.4(4) . .
O21 Tm1 O3 79.1(4) . .
O9 Tm1 O3 124.3(4) . .
O22 Tm1 O25 145.2(4) . .
O21 Tm1 O25 65.6(4) . .
O9 Tm1 O25 88.2(4) . .
O3 Tm1 O25 121.4(4) . .
O22 Tm1 O8 74.4(4) . .
O21 Tm1 O8 84.6(4) . .
O9 Tm1 O8 80.5(4) . .
O3 Tm1 O8 147.6(3) . .
O25 Tm1 O8 75.1(4) . .
O22 Tm1 O4 138.4(4) . .
O21 Tm1 O4 109.4(3) . .
O9 Tm1 O4 69.7(3) . .
O3 Tm1 O4 73.2(3) . .
O25 Tm1 O4 76.4(4) . .
O8 Tm1 O4 139.0(4) . .
O22 Tm1 Mn3 115.9(3) . .
O21 Tm1 Mn3 146.0(3) . .
O9 Tm1 Mn3 35.5(3) . .
O3 Tm1 Mn3 92.7(2) . .
O25 Tm1 Mn3 92.3(3) . .
O8 Tm1 Mn3 115.7(3) . .
O4 Tm1 Mn3 37.5(2) . .
O22 Tm1 Mn2 54.0(3) . .
O21 Tm1 Mn2 96.8(3) . .
O9 Tm1 Mn2 110.5(3) . .
O3 Tm1 Mn2 29.6(2) . .
O25 Tm1 Mn2 151.0(3) . .
O8 Tm1 Mn2 128.3(3) . .
O4 Tm1 Mn2 89.2(3) . .
Mn3 Tm1 Mn2 91.14(7) . .
O22 Tm1 Tm1 130.0(3) . 4_575
O21 Tm1 Tm1 34.9(3) . 4_575
O9 Tm1 Tm1 123.8(3) . 4_575
O3 Tm1 Tm1 87.4(2) . 4_575
O25 Tm1 Tm1 38.1(3) . 4_575
O8 Tm1 Tm1 95.0(3) . 4_575
O4 Tm1 Tm1 79.8(2) . 4_575
Mn3 Tm1 Tm1 112.64(5) . 4_575
Mn2 Tm1 Tm1 115.13(5) . 4_575
O22 Tm1 Tm2 105.8(3) . .
O21 Tm1 Tm2 102.3(3) . .
O9 Tm1 Tm2 92.7(3) . .
O3 Tm1 Tm2 37.2(2) . .
O25 Tm1 Tm2 106.5(3) . .
O8 Tm1 Tm2 173.0(3) . .
O4 Tm1 Tm2 37.6(2) . .
Mn3 Tm1 Tm2 57.74(5) . .
Mn2 Tm1 Tm2 52.59(5) . .
Tm1 Tm1 Tm2 90.131(18) 4_575 .
O24 Tm2 O7 112.9(4) . .
O24 Tm2 O2 143.2(4) . .
O7 Tm2 O2 87.1(4) . .
O24 Tm2 O4 81.8(4) . .
O7 Tm2 O4 133.5(4) . .
O2 Tm2 O4 107.1(4) . .
O24 Tm2 O3 141.7(4) . .
O7 Tm2 O3 69.1(3) . .
O2 Tm2 O3 73.3(4) . .
O4 Tm2 O3 73.1(3) . .
O24 Tm2 O26 77.8(4) . .
O7 Tm2 O26 150.8(4) . .
O2 Tm2 O26 71.3(4) . .
O4 Tm2 O26 73.3(4) . .
O3 Tm2 O26 120.1(4) . .
O24 Tm2 O6 76.0(4) . .
O7 Tm2 O6 76.8(4) . .
O2 Tm2 O6 79.3(5) . .
O4 Tm2 O6 148.3(4) . .
O3 Tm2 O6 136.8(4) . .
O26 Tm2 O6 80.1(5) . .
O24 Tm2 O23 71.2(4) . .
O7 Tm2 O23 76.6(4) . .
O2 Tm2 O23 145.5(4) . .
O4 Tm2 O23 66.8(4) . .
O3 Tm2 O23 72.5(4) . .
O26 Tm2 O23 131.9(4) . .
O6 Tm2 O23 124.6(5) . .
O24 Tm2 Mn2 125.0(3) . .
O7 Tm2 Mn2 36.8(3) . .
O2 Tm2 Mn2 89.8(3) . .
O4 Tm2 Mn2 97.8(2) . .
O3 Tm2 Mn2 35.8(2) . .
O26 Tm2 Mn2 154.8(3) . .
O6 Tm2 Mn2 113.4(3) . .
O23 Tm2 Mn2 59.1(3) . .
O24 Tm2 Mn3 55.7(3) . .
O7 Tm2 Mn3 117.5(3) . .
O2 Tm2 Mn3 142.2(3) . .
O4 Tm2 Mn3 35.1(2) . .
O3 Tm2 Mn3 88.5(3) . .
O26 Tm2 Mn3 91.2(3) . .
O6 Tm2 Mn3 131.7(3) . .
O23 Tm2 Mn3 40.9(3) . .
Mn2 Tm2 Mn3 94.31(7) . .
O24 Tm2 Tm1 110.3(3) . .
O7 Tm2 Tm1 97.0(3) . .
O2 Tm2 Tm1 96.6(3) . .
O4 Tm2 Tm1 38.7(2) . .
O3 Tm2 Tm1 36.0(3) . .
O26 Tm2 Tm1 104.5(3) . .
O6 Tm2 Tm1 172.7(3) . .
O23 Tm2 Tm1 56.4(3) . .
Mn2 Tm2 Tm1 60.25(5) . .
Mn3 Tm2 Tm1 54.60(5) . .
O24 Tm2 Tm2 116.4(3) . 4_575
O7 Tm2 Tm2 123.9(3) . 4_575
O2 Tm2 Tm2 36.8(3) . 4_575
O4 Tm2 Tm2 79.3(2) . 4_575
O3 Tm2 Tm2 87.3(2) . 4_575
O26 Tm2 Tm2 38.5(3) . 4_575
O6 Tm2 Tm2 90.4(4) . 4_575
O23 Tm2 Tm2 144.2(3) . 4_575
Mn2 Tm2 Tm2 117.49(5) . 4_575
Mn3 Tm2 Tm2 111.62(4) . 4_575
Tm1 Tm2 Tm2 89.869(18) . 4_575
O11 Tm3 O3 122.0(3) . 4_575
O11 Tm3 O3 122.0(3) . .
O3 Tm3 O3 95.3(5) 4_575 .
O11 Tm3 N11 71.3(6) . .
O3 Tm3 N11 77.1(4) 4_575 .
O3 Tm3 N11 77.1(4) . .
O11 Tm3 O2 156.5(5) . .
O3 Tm3 O2 71.3(3) 4_575 .
O3 Tm3 O2 71.3(3) . .
N11 Tm3 O2 132.3(6) . .
O11 Tm3 O5 82.9(5) . .
O3 Tm3 O5 118.5(3) 4_575 .
O3 Tm3 O5 118.5(3) . .
N11 Tm3 O5 154.1(6) . .
O2 Tm3 O5 73.6(5) . .
O11 Tm3 O12 70.8(3) . .
O3 Tm3 O12 160.5(4) 4_575 .
O3 Tm3 O12 65.3(4) . .
N11 Tm3 O12 95.4(3) . .
O2 Tm3 O12 102.6(3) . .
O5 Tm3 O12 75.5(3) . .
O11 Tm3 O12 70.8(2) . 4_575
O3 Tm3 O12 65.3(4) 4_575 4_575
O3 Tm3 O12 160.5(4) . 4_575
N11 Tm3 O12 95.4(3) . 4_575
O2 Tm3 O12 102.6(3) . 4_575
O5 Tm3 O12 75.5(3) . 4_575
O12 Tm3 O12 134.0(5) . 4_575
O11 Tm3 Mn2 98.69(5) . .
O3 Tm3 Mn2 127.8(2) 4_575 .
O3 Tm3 Mn2 32.6(2) . .
N11 Tm3 Mn2 88.29(9) . .
O2 Tm3 Mn2 83.94(6) . .
O5 Tm3 Mn2 95.79(7) . .
O12 Tm3 Mn2 32.9(3) . .
O12 Tm3 Mn2 166.9(3) 4_575 .
O11 Tm3 Mn2 98.69(5) . 4_575
O3 Tm3 Mn2 32.6(2) 4_575 4_575
O3 Tm3 Mn2 127.8(2) . 4_575
N11 Tm3 Mn2 88.29(9) . 4_575
O2 Tm3 Mn2 83.94(6) . 4_575
O5 Tm3 Mn2 95.79(7) . 4_575
O12 Tm3 Mn2 166.9(3) . 4_575
O12 Tm3 Mn2 32.9(3) 4_575 4_575
Mn2 Tm3 Mn2 160.16(9) . 4_575
O11 Tm3 Tm2 150.68(3) . 4_575
O3 Tm3 Tm2 35.8(2) 4_575 4_575
O3 Tm3 Tm2 84.9(2) . 4_575
N11 Tm3 Tm2 108.1(4) . 4_575
O2 Tm3 Tm2 35.7(2) . 4_575
O5 Tm3 Tm2 94.4(3) . 4_575
O12 Tm3 Tm2 136.9(2) . 4_575
O12 Tm3 Tm2 80.3(2) 4_575 4_575
Mn2 Tm3 Tm2 110.62(5) . 4_575
Mn2 Tm3 Tm2 52.37(4) 4_575 4_575
O11 Tm3 Tm2 150.68(3) . .
O3 Tm3 Tm2 84.9(2) 4_575 .
O3 Tm3 Tm2 35.8(2) . .
N11 Tm3 Tm2 108.1(4) . .
O2 Tm3 Tm2 35.7(2) . .
O5 Tm3 Tm2 94.4(3) . .
O12 Tm3 Tm2 80.3(2) . .
O12 Tm3 Tm2 136.9(2) 4_575 .
Mn2 Tm3 Tm2 52.37(4) . .
Mn2 Tm3 Tm2 110.62(5) 4_575 .
Tm2 Tm3 Tm2 58.51(3) 4_575 .
O4 Mn1 O4 98.7(6) . 4_575
O4 Mn1 N16 88.5(5) . .
O4 Mn1 N16 88.5(5) 4_575 .
O4 Mn1 O1 84.6(4) . .
O4 Mn1 O1 176.7(5) 4_575 .
N16 Mn1 O1 91.3(5) . .
O4 Mn1 O1 176.7(5) . 4_575
O4 Mn1 O1 84.6(4) 4_575 4_575
N16 Mn1 O1 91.3(5) . 4_575
O1 Mn1 O1 92.1(7) . 4_575
O4 Mn1 N15 91.5(4) . .
O4 Mn1 N15 91.5(4) 4_575 .
N16 Mn1 N15 180.0(8) . .
O1 Mn1 N15 88.7(5) . .
O1 Mn1 N15 88.7(5) 4_575 .
O4 Mn1 Mn3 37.9(3) . .
O4 Mn1 Mn3 136.6(3) 4_575 .
N16 Mn1 Mn3 91.64(8) . .
O1 Mn1 Mn3 46.7(3) . .
O1 Mn1 Mn3 138.8(4) 4_575 .
N15 Mn1 Mn3 88.36(8) . .
O4 Mn1 Mn3 136.6(3) . 4_575
O4 Mn1 Mn3 37.9(3) 4_575 4_575
N16 Mn1 Mn3 91.64(8) . 4_575
O1 Mn1 Mn3 138.8(4) . 4_575
O1 Mn1 Mn3 46.7(3) 4_575 4_575
N15 Mn1 Mn3 88.36(8) . 4_575
Mn3 Mn1 Mn3 173.50(14) . 4_575
O13 Mn2 O12 92.9(5) . .
O13 Mn2 O3 177.9(6) . .
O12 Mn2 O3 89.1(5) . .
O13 Mn2 O7 94.2(5) . .
O12 Mn2 O7 94.3(5) . .
O3 Mn2 O7 86.6(4) . .
O13 Mn2 N12 91.7(6) . .
O12 Mn2 N12 87.0(5) . .
O3 Mn2 N12 87.4(5) . .
O7 Mn2 N12 173.9(6) . .
O13 Mn2 N13 86.7(6) . .
O12 Mn2 N13 178.2(5) . .
O3 Mn2 N13 91.3(5) . .
O7 Mn2 N13 87.5(5) . .
N12 Mn2 N13 91.3(6) . .
O13 Mn2 Tm2 133.4(4) . .
O12 Mn2 Tm2 108.8(4) . .
O3 Mn2 Tm2 46.6(3) . .
O7 Mn2 Tm2 45.0(3) . .
N12 Mn2 Tm2 129.0(4) . .
N13 Mn2 Tm2 72.6(4) . .
O13 Mn2 Tm3 139.5(4) . .
O12 Mn2 Tm3 46.9(4) . .
O3 Mn2 Tm3 42.5(3) . .
O7 Mn2 Tm3 86.0(4) . .
N12 Mn2 Tm3 90.5(4) . .
N13 Mn2 Tm3 133.6(4) . .
Tm2 Mn2 Tm3 70.59(6) . .
O13 Mn2 Tm1 141.4(4) . .
O12 Mn2 Tm1 111.9(4) . .
O3 Mn2 Tm1 36.6(3) . .
O7 Mn2 Tm1 112.1(3) . .
N12 Mn2 Tm1 62.0(4) . .
N13 Mn2 Tm1 67.6(4) . .
Tm2 Mn2 Tm1 67.16(6) . .
Tm3 Mn2 Tm1 72.68(5) . .
O14 Mn3 O9 91.8(5) . .
O14 Mn3 N14 87.9(6) . .
O9 Mn3 N14 172.0(6) . .
O14 Mn3 O4 171.4(5) . .
O9 Mn3 O4 85.0(4) . .
N14 Mn3 O4 96.3(5) . .
O14 Mn3 O23 111.9(5) . .
O9 Mn3 O23 89.9(4) . .
N14 Mn3 O23 82.7(5) . .
O4 Mn3 O23 76.2(4) . .
O14 Mn3 O1 99.8(4) . .
O9 Mn3 O1 102.0(4) . .
N14 Mn3 O1 85.9(5) . .
O4 Mn3 O1 73.1(4) . .
O23 Mn3 O1 145.8(4) . .
O14 Mn3 Mn1 137.1(4) . .
O9 Mn3 Mn1 92.5(3) . .
N14 Mn3 Mn1 93.1(5) . .
O4 Mn3 Mn1 35.4(3) . .
O23 Mn3 Mn1 110.8(3) . .
O1 Mn3 Mn1 37.7(3) . .
O14 Mn3 Tm1 133.0(4) . .
O9 Mn3 Tm1 42.9(3) . .
N14 Mn3 Tm1 134.7(5) . .
O4 Mn3 Tm1 46.5(3) . .
O23 Mn3 Tm1 65.9(3) . .
O1 Mn3 Tm1 101.8(3) . .
Mn1 Mn3 Tm1 70.60(8) . .
O14 Mn3 Tm2 146.2(4) . .
O9 Mn3 Tm2 109.8(3) . .
N14 Mn3 Tm2 67.1(5) . .
O4 Mn3 Tm2 42.0(3) . .
O23 Mn3 Tm2 45.3(3) . .
O1 Mn3 Tm2 100.7(3) . .
Mn1 Mn3 Tm2 69.62(8) . .
Tm1 Mn3 Tm2 67.66(6) . .
C11 O11 Tm3 144.2(15) . .
N11 O21 Tm1 119.4(5) . .
N11 O21 Tm1 119.4(5) . 4_575
Tm1 O21 Tm1 110.2(5) . 4_575
C71 N11 O21 113.4(14) . .
C71 N11 Tm3 140.2(14) . .
O21 N11 Tm3 106.5(10) . .
O11 C11 C61 125(2) . .
O11 C11 C21 118(2) . .
C61 C11 C21 116.8(18) . .
C31 C21 C11 120(2) . .
C31 C21 H21 119.9 . .
C11 C21 H21 119.9 . .
C21 C31 C41 123(2) . .
C21 C31 H31 118.6 . .
C41 C31 H31 118.6 . .
C51 C41 C31 119(2) . .
C51 C41 H41 120.3 . .
C31 C41 H41 120.3 . .
C41 C51 C61 121(2) . .
C41 C51 H51 119.7 . .
C61 C51 H51 119.7 . .
C11 C61 C51 120(2) . .
C11 C61 C71 123.8(17) . .
C51 C61 C71 116(2) . .
N11 C71 C81 123.3(19) . .
N11 C71 C61 115.4(16) . .
C81 C71 C61 121.2(17) . .
C71 C81 H81A 109.5 . .
C71 C81 H81B 109.5 . .
H81A C81 H81B 109.5 . .
C71 C81 H81C 109.5 . .
H81A C81 H81C 109.5 . .
H81B C81 H81C 109.5 . .
C12 O12 Mn2 117.7(12) . .
C12 O12 Tm3 131.4(10) . .
Mn2 O12 Tm3 100.2(5) . .
N12 O22 Tm1 118.3(9) . .
O22 N12 C72 122.5(13) . .
O22 N12 Mn2 115.1(9) . .
C72 N12 Mn2 122.4(12) . .
O12 C12 C22 116.8(18) . .
O12 C12 C62 120.8(17) . .
C22 C12 C62 122.2(15) . .
C12 C22 C32 119(2) . .
C12 C22 H22 120.7 . .
C32 C22 H22 120.7 . .
C22 C32 C42 119(2) . .
C22 C32 H32 120.3 . .
C42 C32 H32 120.3 . .
C52 C42 C32 121.3(19) . .
C52 C42 H42 119.4 . .
C32 C42 H42 119.4 . .
C42 C52 C62 120(2) . .
C42 C52 H52 120.2 . .
C62 C52 H52 120.2 . .
C52 C62 C12 118.5(18) . .
C52 C62 C72 119.5(17) . .
C12 C62 C72 121.8(15) . .
N12 C72 C62 122.3(16) . .
N12 C72 C82 117.6(17) . .
C62 C72 C82 120.0(15) . .
C72 C82 H82A 109.5 . .
C72 C82 H82B 109.5 . .
H82A C82 H82B 109.5 . .
C72 C82 H82C 109.5 . .
H82A C82 H82C 109.5 . .
H82B C82 H82C 109.5 . .
C13 O13 Mn2 123.1(13) . .
N13 O23 Mn3 142.9(9) . .
N13 O23 Tm2 113.9(9) . .
Mn3 O23 Tm2 93.9(4) . .
C73 N13 O23 117.5(14) . .
C73 N13 Mn2 129.5(13) . .
O23 N13 Mn2 112.8(10) . .
O13 C13 C63 123(2) . .
O13 C13 C23 118(2) . .
C63 C13 C23 120(2) . .
C33 C23 C13 122(3) . .
C33 C23 H23 119.1 . .
C13 C23 H23 119.1 . .
C43 C33 C23 119(2) . .
C43 C33 H33 120.5 . .
C23 C33 H33 120.5 . .
C33 C43 C53 123(2) . .
C33 C43 H43 118.4 . .
C53 C43 H43 118.4 . .
C43 C53 C63 116(2) . .
C43 C53 H53 122.2 . .
C63 C53 H53 122.2 . .
C13 C63 C53 120(2) . .
C13 C63 C73 125(2) . .
C53 C63 C73 114(2) . .
N13 C73 C83 119.5(17) . .
N13 C73 C63 114.2(19) . .
C83 C73 C63 126.3(19) . .
C73 C83 H83A 109.5 . .
C73 C83 H83B 109.5 . .
H83A C83 H83B 109.5 . .
C73 C83 H83C 109.5 . .
H83A C83 H83C 109.5 . .
H83B C83 H83C 109.5 . .
C14 O14 Mn3 121.9(11) . .
N14 O24 Tm2 120.8(8) . .
C74 N14 O24 116.4(14) . .
C74 N14 Mn3 127.3(14) . .
O24 N14 Mn3 116.3(9) . .
O14 C14 C64 123.2(16) . .
O14 C14 C24 116.5(17) . .
C64 C14 C24 120.1(16) . .
C34 C24 C14 119(2) . .
C34 C24 H24 120.6 . .
C14 C24 H24 120.6 . .
C44 C34 C24 120(2) . .
C44 C34 H34 119.8 . .
C24 C34 H34 119.8 . .
C34 C44 C54 121.3(19) . .
C34 C44 H44 119.4 . .
C54 C44 H44 119.4 . .
C44 C54 C64 121(2) . .
C44 C54 H54 119.3 . .
C64 C54 H54 119.3 . .
C14 C64 C54 117.5(18) . .
C14 C64 C74 121.2(15) . .
C54 C64 C74 121.2(18) . .
N14 C74 C64 121.1(16) . .
N14 C74 C84 118.6(19) . .
C64 C74 C84 120.3(16) . .
C74 C84 H84A 109.5 . .
C74 C84 H84B 109.5 . .
H84A C84 H84B 109.5 . .
C74 C84 H84C 109.5 . .
H84A C84 H84C 109.5 . .
H84B C84 H84C 109.5 . .
C15 O1 C16 74.1(12) . .
C15 O1 Mn1 111.9(10) . .
C16 O1 Mn1 112.7(10) . .
C15 O1 Mn3 132.7(9) . .
C16 O1 Mn3 130.2(10) . .
Mn1 O1 Mn3 95.5(4) . .
N15 O25 Tm1 114.7(5) . .
N15 O25 Tm1 114.7(5) . 4_575
Tm1 O25 Tm1 103.7(5) . 4_575
C75 N15 O25 124.3(15) . .
C75 N15 Mn1 124.8(14) . .
O25 N15 Mn1 110.9(11) . .
C25 C15 C65 120.0 . .
C25 C15 O1 113.4(12) . .
C65 C15 O1 126.2(12) . .
C25 C15 C65 120.7 . 4_575
O1 C15 C65 122.5(13) . 4_575
C15 C25 C35 120.0 . .
C15 C25 H25 120.0 . .
C35 C25 H25 120.0 . .
C45 C35 C25 120.0 . .
C45 C35 H35 120.0 . .
C25 C35 H35 120.0 . .
C35 C45 C55 120.0 . .
C35 C45 H45 120.0 . .
C55 C45 H45 120.0 . .
C65 C55 C45 120.0 . .
C65 C55 H55 120.0 . .
C45 C55 H55 120.0 . .
C65 C65 C55 84.1 4_575 .
C65 C65 C15 116.1 4_575 .
C55 C65 C15 120.0 . .
C65 C65 C75 73.6(7) 4_575 .
C55 C65 C75 116.3(14) . .
C15 C65 C75 123.5(14) . .
C65 C65 C55 63.2(12) 4_575 4_575
C15 C65 C55 127.3(3) . 4_575
C75 C65 C55 107.3(15) . 4_575
C55 C65 C15 104.6(7) . 4_575
C15 C65 C15 75.5(11) . 4_575
C75 C65 C15 95.5(9) . 4_575
C55 C65 C15 87.4(9) 4_575 4_575
N15 C75 C65 117.6(18) . 4_575
N15 C75 C65 117.6(18) . .
N15 C75 C85 115.8(18) . .
C65 C75 C85 123.6(19) 4_575 .
C65 C75 C85 123.6(18) . .
C75 C85 H85A 109.5 . .
C75 C85 H85B 109.5 . .
H85A C85 H85B 109.5 . .
C75 C85 H85C 109.5 . .
H85A C85 H85C 109.5 . .
H85B C85 H85C 109.5 . .
N16 O26 Tm2 114.3(6) . .
N16 O26 Tm2 114.3(6) . 4_575
Tm2 O26 Tm2 102.9(5) . 4_575
C76 N16 O26 114.4(18) . .
C76 N16 Mn1 131.5(19) . .
O26 N16 Mn1 114.2(11) . .
C26 C16 C66 120.0 . .
C26 C16 O1 113.0(13) . .
C66 C16 O1 126.7(13) . .
C36 C26 C16 120.0 . .
C36 C26 H26 120.0 . .
C16 C26 H26 120.0 . .
C26 C36 C46 120.0 . .
C26 C36 H36 120.0 . .
C46 C36 H36 120.0 . .
C56 C46 C36 120.0 . .
C56 C46 H46 120.0 . .
C36 C46 H46 120.0 . .
C46 C56 C66 120.0 . .
C46 C56 H56 120.0 . .
C66 C56 H56 120.0 . .
C66 C66 C56 86.8 4_575 .
C66 C66 C16 115.3 4_575 .
C56 C66 C16 120.0 . .
C66 C66 C76 71.0(8) 4_575 .
C56 C66 C76 117.1(13) . .
C16 C66 C76 122.8(13) . .
C66 C66 C56 55.1(13) 4_575 4_575
C16 C66 C56 129.49(13) . 4_575
C76 C66 C56 101.7(15) . 4_575
N16 C76 C86 123(2) . .
N16 C76 C66 112(2) . 4_575
C86 C76 C66 121.2(18) . 4_575
N16 C76 C66 112.3(19) . .
C86 C76 C66 121.2(17) . .
C76 C86 H86A 109.5 . .
C76 C86 H86B 109.5 . .
H86A C86 H86B 109.5 . .
C76 C86 H86C 109.5 . .
H86A C86 H86C 109.5 . .
H86B C86 H86C 109.5 . .
Tm2 O2 Tm2 106.4(6) 4_575 .
Tm2 O2 Tm3 107.0(4) 4_575 .
Tm2 O2 Tm3 107.0(4) . .
Mn2 O3 Tm1 113.8(5) . .
Mn2 O3 Tm2 97.6(4) . .
Tm1 O3 Tm2 106.8(4) . .
Mn2 O3 Tm3 104.9(5) . .
Tm1 O3 Tm3 122.8(4) . .
Tm2 O3 Tm3 107.9(4) . .
Mn1 O4 Mn3 106.7(5) . .
Mn1 O4 Tm2 123.7(5) . .
Mn3 O4 Tm2 102.9(4) . .
Mn1 O4 Tm1 119.2(5) . .
Mn3 O4 Tm1 96.0(4) . .
Tm2 O4 Tm1 103.7(4) . .
C6 O6 Tm2 137.0(12) . .
C6 O6 H6 111.5 . .
Tm2 O6 H6 111.5 . .
O6 C6 H6A 109.5 . .
O6 C6 H6B 109.5 . .
H6A C6 H6B 109.5 . .
O6 C6 H6C 109.5 . .
H6A C6 H6C 109.5 . .
H6B C6 H6C 109.5 . .
C7 O7 Mn2 120.6(12) . .
C7 O7 Tm2 139.9(12) . .
Mn2 O7 Tm2 98.2(4) . .
O7 C7 H7A 109.5 . .
O7 C7 H7B 109.5 . .
H7A C7 H7B 109.5 . .
O7 C7 H7C 109.5 . .
H7A C7 H7C 109.5 . .
H7B C7 H7C 109.5 . .
C8 O8 Tm1 131.7(12) . .
C8 O8 H8 114.2 . .
Tm1 O8 H8 114.2 . .
O8 C8 H8A 109.5 . .
O8 C8 H8B 109.5 . .
H8A C8 H8B 109.5 . .
O8 C8 H8C 109.5 . .
H8A C8 H8C 109.5 . .
H8B C8 H8C 109.5 . .
C9 O9 Mn3 121.8(10) . .
C9 O9 Tm1 135.9(10) . .
Mn3 O9 Tm1 101.5(5) . .
O9 C9 H9A 109.5 . .
O9 C9 H9B 109.5 . .
H9A C9 H9B 109.5 . .
O9 C9 H9C 109.5 . .
H9A C9 H9C 109.5 . .
H9B C9 H9C 109.5 . .
O1M C1M H1M1 109.5 . .
O1M C1M H1M2 109.5 . .
H1M1 C1M H1M2 109.5 . .
O1M C1M H1M3 109.5 . .
H1M1 C1M H1M3 109.5 . .
H1M2 C1M H1M3 109.5 . .
C1M O1M H1M 105.6 . .
O2M C2M H2M1 109.5 . .
O2M C2M H2M2 109.5 . .
H2M1 C2M H2M2 109.5 . .
O2M C2M H2M3 109.5 . .
H2M1 C2M H2M3 109.5 . .
H2M2 C2M H2M3 109.5 . .
C2M O2M H2M 109.8 . .

loop_
_geom_bond_atom_site_label_1
_geom_bond_atom_site_label_2
_geom_bond_distance
_geom_bond_site_symmetry_2
Tm1 O22 2.246(11) .
Tm1 O21 2.252(7) .
Tm1 O9 2.266(10) .
Tm1 O3 2.271(10) .
Tm1 O25 2.348(8) .
Tm1 O8 2.379(10) .
Tm1 O4 2.379(9) .
Tm1 Mn3 3.260(3) .
Tm1 Mn2 3.485(3) .
Tm1 Tm1 3.6942(16) 4_575
Tm1 Tm2 3.6996(13) .
Tm2 O24 2.268(10) .
Tm2 O7 2.278(11) .
Tm2 O2 2.317(9) .
Tm2 O4 2.324(10) .
Tm2 O3 2.336(8) .
Tm2 O26 2.372(8) .
Tm2 O6 2.378(12) .
Tm2 O23 2.409(11) .
Tm2 Mn2 3.189(3) .
Tm2 Mn3 3.382(3) .
Tm2 Tm2 3.7111(18) 4_575
Tm3 O11 2.167(14) .
Tm3 O3 2.362(11) 4_575
Tm3 O3 2.362(11) .
Tm3 N11 2.404(15) .
Tm3 O2 2.406(12) .
Tm3 O5 2.407(16) .
Tm3 O12 2.506(12) .
Tm3 O12 2.506(12) 4_575
Tm3 Mn2 3.378(3) .
Tm3 Mn2 3.378(3) 4_575
Tm3 Tm2 3.7972(16) 4_575
Mn1 O4 1.879(10) .
Mn1 O4 1.879(10) 4_575
Mn1 N16 1.882(17) .
Mn1 O1 1.910(11) .
Mn1 O1 1.910(11) 4_575
Mn1 N15 2.008(15) .
Mn1 Mn3 3.107(3) .
Mn1 Mn3 3.107(3) 4_575
Mn2 O13 1.856(13) .
Mn2 O12 1.865(12) .
Mn2 O3 1.883(10) .
Mn2 O7 1.931(10) .
Mn2 N12 2.001(13) .
Mn2 N13 2.013(15) .
Mn3 O14 1.854(12) .
Mn3 O9 1.934(10) .
Mn3 N14 1.946(14) .
Mn3 O4 1.994(10) .
Mn3 O23 2.218(11) .
Mn3 O1 2.273(11) .
O11 C11 1.26(2) .
O21 N11 1.44(2) .
O21 Tm1 2.252(7) 4_575
N11 C71 1.33(2) .
C11 C61 1.40(3) .
C11 C21 1.41(3) .
C21 C31 1.36(3) .
C21 H21 0.9500 .
C31 C41 1.36(3) .
C31 H31 0.9500 .
C41 C51 1.34(3) .
C41 H41 0.9500 .
C51 C61 1.42(3) .
C51 H51 0.9500 .
C61 C71 1.52(3) .
C71 C81 1.44(3) .
C81 H81A 0.9800 .
C81 H81B 0.9800 .
C81 H81C 0.9800 .
O12 C12 1.386(19) .
O22 N12 1.319(17) .
N12 C72 1.32(2) .
C12 C22 1.40(3) .
C12 C62 1.41(3) .
C22 C32 1.40(3) .
C22 H22 0.9500 .
C32 C42 1.41(3) .
C32 H32 0.9500 .
C42 C52 1.40(3) .
C42 H42 0.9500 .
C52 C62 1.40(2) .
C52 H52 0.9500 .
C62 C72 1.42(3) .
C72 C82 1.49(2) .
C82 H82A 0.9800 .
C82 H82B 0.9800 .
C82 H82C 0.9800 .
O13 C13 1.33(3) .
O23 N13 1.376(16) .
N13 C73 1.33(2) .
C13 C63 1.36(3) .
C13 C23 1.40(3) .
C23 C33 1.38(3) .
C23 H23 0.9500 .
C33 C43 1.35(3) .
C33 H33 0.9500 .
C43 C53 1.43(3) .
C43 H43 0.9500 .
C53 C63 1.46(3) .
C53 H53 0.9500 .
C63 C73 1.50(3) .
C73 C83 1.50(3) .
C83 H83A 0.9800 .
C83 H83B 0.9800 .
C83 H83C 0.9800 .
O14 C14 1.331(19) .
O24 N14 1.349(18) .
N14 C74 1.32(2) .
C14 C64 1.39(2) .
C14 C24 1.41(3) .
C24 C34 1.40(3) .
C24 H24 0.9500 .
C34 C44 1.34(3) .
C34 H34 0.9500 .
C44 C54 1.35(3) .
C44 H44 0.9500 .
C54 C64 1.41(2) .
C54 H54 0.9500 .
C64 C74 1.42(3) .
C74 C84 1.54(3) .
C84 H84A 0.9800 .
C84 H84B 0.9800 .
C84 H84C 0.9800 .
O1 C15 1.391(17) .
O1 C16 1.424(16) .
O25 N15 1.38(2) .
O25 Tm1 2.348(8) 4_575
N15 C75 1.27(3) .
C15 C25 1.3900 .
C15 C65 1.3900 .
C15 C65 1.915(18) 4_575
C25 C35 1.3900 .
C25 H25 0.9500 .
C35 C45 1.3900 .
C35 H35 0.9500 .
C45 C55 1.3900 .
C45 H45 0.9500 .
C55 C65 1.3900 .
C55 H55 0.9500 .
C65 C65 0.84(2) 4_575
C65 C75 1.49(2) .
C65 C55 1.549(17) 4_575
C65 C15 1.915(17) 4_575
C75 C65 1.49(2) 4_575
C75 C85 1.53(3) .
C85 H85A 0.9800 .
C85 H85B 0.9800 .
C85 H85C 0.9800 .
O26 N16 1.41(2) .
O26 Tm2 2.372(8) 4_575
N16 C76 1.28(3) .
C16 C26 1.3900 .
C16 C66 1.3900 .
C26 C36 1.3900 .
C26 H26 0.9500 .
C36 C46 1.3900 .
C36 H36 0.9500 .
C46 C56 1.3900 .
C46 H46 0.9500 .
C56 C66 1.3900 .
C56 H56 0.9500 .
C66 C66 1.05(3) 4_575
C66 C76 1.61(3) .
C66 C56 1.69(3) 4_575
C76 C86 1.45(3) .
C76 C66 1.61(3) 4_575
C86 H86A 0.9800 .
C86 H86B 0.9800 .
C86 H86C 0.9800 .
O2 Tm2 2.317(9) 4_575
O6 C6 1.399(19) .
O6 H6 0.9500 .
C6 H6A 0.9800 .
C6 H6B 0.9800 .
C6 H6C 0.9800 .
O7 C7 1.45(2) .
C7 H7A 0.9800 .
C7 H7B 0.9800 .
C7 H7C 0.9800 .
O8 C8 1.42(2) .
O8 H8 0.9500 .
C8 H8A 0.9800 .
C8 H8B 0.9800 .
C8 H8C 0.9800 .
O9 C9 1.42(2) .
C9 H9A 0.9800 .
C9 H9B 0.9800 .
C9 H9C 0.9800 .
C1M O1M 1.72(7) .
C1M H1M1 0.9800 .
C1M H1M2 0.9800 .
C1M H1M3 0.9800 .
O1M H1M 0.8400 .
C2M O2M 1.39(4) .
C2M H2M1 0.9800 .
C2M H2M2 0.9800 .
C2M H2M3 0.9800 .
O2M H2M 0.8400 .

loop_
_geom_hbond_atom_site_label_D
_geom_hbond_atom_site_label_H
_geom_hbond_atom_site_label_A
_geom_hbond_distance_DH
_geom_hbond_distance_HA
_geom_hbond_distance_DA
_geom_hbond_angle_DHA
_geom_hbond_site_symmetry_A
O6 H6 Cl1 0.95 2.12 3.027(16) 159.4 1_554
O8 H8 Cl2 0.95 2.18 3.003(12) 143.8 1_455
